data_4022217
loop_
_publ_author_name
'Kevin M. Gillespie'
'Christopher J. Sanders'
'Paul O'Shaughnessy'
'Ian Westmoreland'
'Christopher P. Thickitt'
'Peter Scott'

_publ_section_title
;
 Enantioselective Aziridination Using Copper Complexes
 of Biaryl Schiff Bases
;
_journal_name_full 'Journal of Organic Chemistry'
_journal_page_first 3450
_journal_page_last 3458
_journal_paper_doi 10.1021/jo025515i
_journal_volume 67
_journal_year 2002
_chemical_formula_sum 'C39 H42 B Cl2 Cu F4 N4'
_chemical_formula_weight 788.02
_chemical_name_systematic
; 
 ? 
;
_space_group_IT_number 2
_symmetry_cell_setting triclinic
_symmetry_space_group_name_Hall '-P 1'
_symmetry_space_group_name_H-M 'P -1'
_atom_sites_solution_hydrogens geom
_atom_sites_solution_primary direct
_atom_sites_solution_secondary difmap
_audit_creation_method SHELXL-97
_cell_angle_alpha 99.700(2)
_cell_angle_beta 96.215(2)
_cell_angle_gamma 101.893(2)
_cell_formula_units_Z 2
_cell_length_a 9.0255(9)
_cell_length_b 14.6531(15)
_cell_length_c 15.6437(16)
_cell_measurement_reflns_used 5062
_cell_measurement_temperature 180(2)
_cell_measurement_theta_max 22.5
_cell_measurement_theta_min 1.77
_cell_volume 1973.5(3)
_computing_structure_refinement 'SHELXL-97 (Sheldrick, 1997)'
_computing_structure_solution 'SHELXS-97 (Sheldrick, 1990)'
_diffrn_ambient_temperature 180(2)
_diffrn_measured_fraction_theta_full 0.981
_diffrn_measured_fraction_theta_max 0.981
_diffrn_radiation_monochromator graphite
_diffrn_radiation_source 'fine-focus sealed tube'
_diffrn_radiation_type MoK\a
_diffrn_radiation_wavelength 0.71073
_diffrn_reflns_av_R_equivalents 0.0893
_diffrn_reflns_av_sigmaI/netI 0.2385
_diffrn_reflns_limit_h_max 9
_diffrn_reflns_limit_h_min -9
_diffrn_reflns_limit_k_max 15
_diffrn_reflns_limit_k_min -15
_diffrn_reflns_limit_l_max 16
_diffrn_reflns_limit_l_min -11
_diffrn_reflns_number 7877
_diffrn_reflns_theta_full 22.50
_diffrn_reflns_theta_max 22.50
_diffrn_reflns_theta_min 1.77
_exptl_absorpt_coefficient_mu 0.740
_exptl_absorpt_correction_T_max 0.962
_exptl_absorpt_correction_T_min 0.549
_exptl_absorpt_correction_type SADABS
_exptl_crystal_colour Yellow
_exptl_crystal_density_diffrn 1.326
_exptl_crystal_density_method 'not measured'
_exptl_crystal_description Block
_exptl_crystal_F_000 816
_exptl_crystal_size_max 0.40
_exptl_crystal_size_mid 0.20
_exptl_crystal_size_min 0.05
_refine_diff_density_max 0.323
_refine_diff_density_min -0.286
_refine_diff_density_rms 0.070
_refine_ls_extinction_method none
_refine_ls_goodness_of_fit_ref 0.983
_refine_ls_hydrogen_treatment mixed
_refine_ls_matrix_type full
_refine_ls_number_parameters 470
_refine_ls_number_reflns 5062
_refine_ls_number_restraints 0
_refine_ls_restrained_S_all 0.983
_refine_ls_R_factor_all 0.2221
_refine_ls_R_factor_gt 0.0915
_refine_ls_shift/su_max 0.031
_refine_ls_shift/su_mean 0.001
_refine_ls_structure_factor_coef Fsqd
_refine_ls_weighting_details 'calc w=1/[\s^2^(Fo^2^)+(0.0490P)^2^+0.0000P] where P=(Fo^2^+2Fc^2^)/3'
_refine_ls_weighting_scheme calc
_refine_ls_wR_factor_gt 0.1388
_refine_ls_wR_factor_ref 0.1785
_reflns_number_gt 2139
_reflns_number_total 5062
_reflns_threshold_expression >2sigma(I)
_cod_data_source_file jo025515i_s2_2.cif
_cod_data_source_block colm_[CuL2(CH3CN)2][BF4]
_cod_depositor_comments
;
The following automatic conversions were performed:
'_symmetry_cell_setting' value 'Triclinic' changed to 'triclinic'
according to '/home/saulius/struct/CIF-dictionaries/cif_core.dic'
dictionary named 'cif_core.dic' version 2.4.1 from 2010-06-29.

Automatic conversion script
Id: cif_fix_enum 1527 2010-12-29 10:47:43Z saulius 
;
_cod_database_code 4022217

loop_
_symmetry_equiv_pos_as_xyz
'x, y, z'
'-x, -y, -z'

loop_
_atom_site_label
_atom_site_type_symbol
_atom_site_fract_x
_atom_site_fract_y
_atom_site_fract_z
_atom_site_U_iso_or_equiv
_atom_site_adp_type
_atom_site_occupancy
_atom_site_symmetry_multiplicity
_atom_site_calc_flag
_atom_site_refinement_flags
Cu1 Cu 0.44046(14) 0.29918(8) 0.17493(9) 0.0499(5) Uani 1 1 d .
N1 N 0.4339(8) 0.1562(5) 0.1638(6) 0.037(2) Uani 1 1 d .
N2 N 0.5614(9) 0.3376(5) 0.3005(6) 0.046(2) Uani 1 1 d .
N3 N 0.2433(9) 0.3347(6) 0.1576(6) 0.054(3) Uani 1 1 d .
N4 N 0.5581(10) 0.3563(6) 0.0881(6) 0.055(3) Uani 1 1 d .
C1 C 0.6785(12) 0.1334(6) 0.0114(7) 0.044(3) Uani 1 1 d .
C2 C 0.7175(12) 0.1532(7) -0.0672(9) 0.058(3) Uani 1 1 d .
H32A H 0.8212 0.1591 -0.0761 0.070 Uiso 1 1 calc R
C3 C 0.6134(15) 0.1650(6) -0.1343(8) 0.054(3) Uani 1 1 d .
C4 C 0.4618(14) 0.1599(7) -0.1190(8) 0.058(3) Uani 1 1 d .
H29A H 0.3891 0.1708 -0.1626 0.069 Uiso 1 1 calc R
C5 C 0.4166(12) 0.1392(6) -0.0410(8) 0.045(3) Uani 1 1 d .
C6 C 0.5246(12) 0.1269(6) 0.0252(7) 0.041(3) Uani 1 1 d .
C10 C 0.4811(11) 0.1021(6) 0.1081(7) 0.044(3) Uani 1 1 d .
H25A H 0.4896 0.0416 0.1197 0.053 Uiso 1 1 calc R
C7 C 0.7960(10) 0.1255(7) 0.0835(6) 0.059(3) Uani 1 1 d .
H34A H 0.7954 0.1720 0.1363 0.088 Uiso 1 1 calc R
H34B H 0.8975 0.1380 0.0651 0.088 Uiso 1 1 calc R
H34C H 0.7720 0.0612 0.0961 0.088 Uiso 1 1 calc R
C8 C 0.6584(12) 0.1838(7) -0.2218(7) 0.073(4) Uani 1 1 d .
H31A H 0.7675 0.2146 -0.2137 0.110 Uiso 1 1 calc R
H31B H 0.5980 0.2254 -0.2441 0.110 Uiso 1 1 calc R
H31C H 0.6387 0.1234 -0.2638 0.110 Uiso 1 1 calc R
C9 C 0.2497(10) 0.1352(6) -0.0270(6) 0.058(3) Uani 1 1 d .
H28A H 0.1853 0.1256 -0.0838 0.086 Uiso 1 1 calc R
H28B H 0.2432 0.1951 0.0096 0.086 Uiso 1 1 calc R
H28C H 0.2140 0.0824 0.0023 0.086 Uiso 1 1 calc R
C11 C 0.3910(13) 0.1199(7) 0.2412(9) 0.051(3) Uani 1 1 d .
C12 C 0.2447(11) 0.0674(6) 0.2410(7) 0.046(3) Uani 1 1 d .
H5A H 0.1727 0.0516 0.1888 0.056 Uiso 1 1 calc R
C13 C 0.2020(12) 0.0376(7) 0.3155(9) 0.055(3) Uani 1 1 d .
H4A H 0.1025 0.0000 0.3146 0.066 Uiso 1 1 calc R
C14 C 0.3067(13) 0.0637(7) 0.3913(8) 0.050(3) Uani 1 1 d .
H3A H 0.2765 0.0449 0.4432 0.060 Uiso 1 1 calc R
C15 C 0.4541(12) 0.1162(7) 0.3947(8) 0.044(3) Uani 1 1 d .
C16 C 0.4990(12) 0.1440(7) 0.3172(8) 0.043(3) Uani 1 1 d .
C17 C 0.5601(11) 0.1432(7) 0.4799(7) 0.065(3) Uani 1 1 d .
H1A H 0.5863 0.2125 0.4988 0.098 Uiso 1 1 calc R
H1B H 0.6536 0.1205 0.4724 0.098 Uiso 1 1 calc R
H1C H 0.5097 0.1141 0.5244 0.098 Uiso 1 1 calc R
C18 C 0.6580(11) 0.1966(7) 0.3150(6) 0.037(3) Uani 1 1 d .
C19 C 0.7786(12) 0.1509(7) 0.3191(6) 0.050(3) Uani 1 1 d .
C20 C 0.9257(11) 0.2018(8) 0.3184(6) 0.053(3) Uani 1 1 d .
H11A H 1.0086 0.1712 0.3217 0.064 Uiso 1 1 calc R
C21 C 0.9532(11) 0.2981(8) 0.3127(6) 0.054(3) Uani 1 1 d .
H12A H 1.0543 0.3326 0.3120 0.065 Uiso 1 1 calc R
C22 C 0.8329(12) 0.3426(7) 0.3083(6) 0.044(3) Uani 1 1 d .
H13A H 0.8510 0.4077 0.3038 0.053 Uiso 1 1 calc R
C23 C 0.6869(12) 0.2930(7) 0.3105(6) 0.039(3) Uani 1 1 d .
C24 C 0.7522(10) 0.0440(6) 0.3194(7) 0.062(3) Uani 1 1 d .
H10A H 0.6511 0.0113 0.2866 0.094 Uiso 1 1 calc R
H10B H 0.7572 0.0342 0.3800 0.094 Uiso 1 1 calc R
H10C H 0.8313 0.0185 0.2918 0.094 Uiso 1 1 calc R
C25 C 0.5346(11) 0.3860(6) 0.3698(8) 0.049(3) Uani 1 1 d .
H15A H 0.5929 0.3839 0.4235 0.059 Uiso 1 1 calc R
C26 C 0.4201(11) 0.4459(7) 0.3746(7) 0.043(3) Uani 1 1 d .
C27 C 0.3116(12) 0.4307(7) 0.4308(7) 0.044(3) Uani 1 1 d .
C28 C 0.2097(11) 0.4899(8) 0.4393(7) 0.058(3) Uani 1 1 d .
H19A H 0.1343 0.4793 0.4767 0.069 Uiso 1 1 calc R
C29 C 0.2159(12) 0.5643(7) 0.3941(8) 0.055(3) Uani 1 1 d .
C30 C 0.3230(13) 0.5780(7) 0.3386(7) 0.058(3) Uani 1 1 d .
H22A H 0.3245 0.6280 0.3069 0.070 Uiso 1 1 calc R
C31 C 0.4296(12) 0.5220(7) 0.3265(7) 0.057(3) Uani 1 1 d .
C32 C 0.3017(11) 0.3478(7) 0.4798(7) 0.068(3) Uani 1 1 d .
H18A H 0.2858 0.2879 0.4375 0.102 Uiso 1 1 calc R
H18B H 0.2158 0.3454 0.5134 0.102 Uiso 1 1 calc R
H18C H 0.3972 0.3571 0.5199 0.102 Uiso 1 1 calc R
C33 C 0.1011(11) 0.6272(7) 0.4059(7) 0.081(4) Uani 1 1 d .
H21A H 0.0941 0.6447 0.4684 0.121 Uiso 1 1 calc R
H21B H 0.0003 0.5924 0.3741 0.121 Uiso 1 1 calc R
H21C H 0.1352 0.6849 0.3827 0.121 Uiso 1 1 calc R
C34 C 0.5527(12) 0.5444(7) 0.2695(7) 0.077(4) Uani 1 1 d .
H24A H 0.5566 0.6077 0.2561 0.115 Uiso 1 1 calc R
H24B H 0.5289 0.4969 0.2147 0.115 Uiso 1 1 calc R
H24C H 0.6521 0.5430 0.3007 0.115 Uiso 1 1 calc R
C35 C 0.1392(13) 0.3624(7) 0.1375(7) 0.052(3) Uani 1 1 d .
C36 C 0.0016(10) 0.3998(7) 0.1139(7) 0.076(4) Uani 1 1 d .
H36A H 0.0213 0.4674 0.1407 0.114 Uiso 1 1 calc R
H36B H -0.0865 0.3646 0.1355 0.114 Uiso 1 1 calc R
H36C H -0.0203 0.3919 0.0500 0.114 Uiso 1 1 calc R
C37 C 0.5991(12) 0.3836(7) 0.0303(8) 0.046(3) Uani 1 1 d .
C38 C 0.6423(11) 0.4206(7) -0.0469(7) 0.074(4) Uani 1 1 d .
H38A H 0.5517 0.4078 -0.0915 0.111 Uiso 1 1 calc R
H38B H 0.7193 0.3893 -0.0706 0.111 Uiso 1 1 calc R
H38C H 0.6848 0.4893 -0.0303 0.111 Uiso 1 1 calc R
C001 C -0.1100(11) 0.8006(8) 0.3562(7) 0.068(4) Uani 1 1 d .
Cl1 Cl 0.0022(3) 0.8681(2) 0.4527(2) 0.0942(12) Uani 1 1 d .
Cl2 Cl -0.3019(3) 0.8089(2) 0.3584(2) 0.0899(11) Uani 1 1 d .
B1 B 0.897(2) 0.6562(14) 0.1410(14) 0.091(6) Uani 1 1 d .
F1 F 0.7587(11) 0.6255(6) 0.0939(7) 0.178(5) Uani 1 1 d .
F2 F 0.9983(11) 0.6258(6) 0.0945(6) 0.172(4) Uani 1 1 d .
F3 F 0.8963(10) 0.6093(6) 0.2114(6) 0.131(3) Uani 1 1 d .
F4 F 0.9300(8) 0.7495(5) 0.1654(5) 0.112(3) Uani 1 1 d .

loop_
_atom_site_aniso_label
_atom_site_aniso_U_11
_atom_site_aniso_U_22
_atom_site_aniso_U_33
_atom_site_aniso_U_23
_atom_site_aniso_U_13
_atom_site_aniso_U_12
Cu1 0.0637(9) 0.0443(8) 0.0481(10) 0.0094(7) 0.0130(8) 0.0242(7)
N1 0.039(5) 0.034(5) 0.041(6) 0.007(5) 0.014(5) 0.007(4)
N2 0.048(6) 0.037(5) 0.055(7) 0.005(5) 0.017(5) 0.017(5)
N3 0.054(7) 0.064(6) 0.058(7) 0.028(5) 0.022(6) 0.023(5)
N4 0.059(6) 0.043(6) 0.063(8) 0.013(6) 0.020(6) 0.004(5)
C1 0.052(8) 0.037(7) 0.040(8) 0.002(6) 0.003(7) 0.011(6)
C2 0.049(8) 0.060(8) 0.071(10) 0.017(8) 0.016(8) 0.018(6)
C3 0.079(10) 0.028(6) 0.046(9) -0.002(6) -0.010(8) 0.012(6)
C4 0.080(10) 0.048(7) 0.049(9) 0.014(7) 0.004(8) 0.022(7)
C5 0.050(8) 0.033(6) 0.050(9) -0.002(6) -0.006(7) 0.021(6)
C6 0.049(8) 0.035(6) 0.041(8) 0.001(6) 0.006(7) 0.016(6)
C10 0.060(8) 0.027(6) 0.050(8) 0.006(6) 0.013(7) 0.016(6)
C7 0.041(7) 0.081(8) 0.048(8) 0.007(7) -0.003(6) 0.009(6)
C8 0.099(10) 0.074(9) 0.061(9) 0.024(8) 0.028(8) 0.033(7)
C9 0.067(8) 0.060(7) 0.051(8) 0.013(6) -0.001(7) 0.031(6)
C11 0.035(8) 0.042(7) 0.090(11) 0.023(7) 0.031(8) 0.024(6)
C12 0.031(7) 0.047(7) 0.066(9) 0.010(7) 0.003(7) 0.022(6)
C13 0.040(8) 0.049(7) 0.093(11) 0.034(8) 0.041(8) 0.015(6)
C14 0.048(8) 0.063(8) 0.048(9) 0.025(7) 0.018(7) 0.018(7)
C15 0.036(8) 0.040(7) 0.068(10) 0.023(7) 0.008(7) 0.022(6)
C16 0.039(8) 0.041(7) 0.058(9) 0.019(7) 0.004(7) 0.026(6)
C17 0.075(8) 0.075(8) 0.057(9) 0.027(7) 0.016(8) 0.026(7)
C18 0.035(7) 0.049(7) 0.030(7) 0.006(6) 0.009(5) 0.014(6)
C19 0.039(7) 0.058(8) 0.054(8) 0.009(6) 0.002(6) 0.018(6)
C20 0.040(8) 0.061(8) 0.057(9) -0.003(7) -0.005(6) 0.027(6)
C21 0.050(7) 0.067(9) 0.055(8) 0.011(7) 0.020(6) 0.027(7)
C22 0.048(8) 0.039(7) 0.042(8) 0.009(6) 0.005(6) 0.002(6)
C23 0.055(8) 0.038(7) 0.026(7) -0.002(6) 0.013(6) 0.019(6)
C24 0.057(7) 0.039(7) 0.095(10) 0.012(7) 0.003(7) 0.027(6)
C25 0.056(8) 0.037(7) 0.062(9) 0.020(7) 0.006(7) 0.019(6)
C26 0.047(7) 0.032(7) 0.050(8) 0.001(6) 0.006(6) 0.016(6)
C27 0.047(7) 0.046(7) 0.037(8) 0.000(6) -0.002(6) 0.020(6)
C28 0.064(8) 0.055(8) 0.059(9) 0.012(7) 0.017(7) 0.019(7)
C29 0.058(8) 0.031(7) 0.064(9) -0.006(7) -0.013(7) 0.006(6)
C30 0.080(9) 0.039(7) 0.065(9) 0.015(7) 0.023(8) 0.022(7)
C31 0.073(9) 0.034(7) 0.063(9) -0.004(7) 0.006(7) 0.024(7)
C32 0.090(9) 0.055(7) 0.068(9) 0.011(7) 0.022(7) 0.035(6)
C33 0.075(8) 0.065(8) 0.117(12) 0.025(8) 0.020(8) 0.043(7)
C34 0.100(9) 0.048(7) 0.104(11) 0.036(7) 0.057(9) 0.028(6)
C35 0.053(8) 0.061(8) 0.045(8) 0.010(6) 0.018(7) 0.016(7)
C36 0.051(7) 0.109(10) 0.087(10) 0.039(8) 0.027(7) 0.034(7)
C37 0.052(8) 0.029(7) 0.059(10) 0.005(7) 0.015(7) 0.015(6)
C38 0.090(9) 0.074(8) 0.071(9) 0.039(8) 0.037(8) 0.017(7)
C001 0.039(7) 0.097(9) 0.061(9) -0.001(8) -0.005(6) 0.019(6)
Cl1 0.084(2) 0.093(3) 0.100(3) 0.015(2) 0.009(2) 0.014(2)
Cl2 0.094(2) 0.081(2) 0.100(3) 0.020(2) 0.004(2) 0.0342(19)
B1 0.091(15) 0.082(14) 0.097(17) -0.030(13) 0.000(13) 0.058(13)
F1 0.133(8) 0.165(9) 0.206(11) 0.041(8) -0.052(8) 0.003(6)
F2 0.246(11) 0.142(8) 0.172(9) 0.042(7) 0.134(9) 0.086(7)
F3 0.176(8) 0.134(7) 0.109(7) 0.057(6) 0.050(6) 0.052(6)
F4 0.150(7) 0.090(6) 0.094(6) 0.005(5) 0.019(5) 0.035(5)

loop_
_atom_type_symbol
_atom_type_description
_atom_type_scat_dispersion_real
_atom_type_scat_dispersion_imag
_atom_type_scat_source
C C 0.0033 0.0016 'International Tables Vol C Tables 4.2.6.8 and 6.1.1.4'
H H 0.0000 0.0000 'International Tables Vol C Tables 4.2.6.8 and 6.1.1.4'
B B 0.0013 0.0007 'International Tables Vol C Tables 4.2.6.8 and 6.1.1.4'
N N 0.0061 0.0033 'International Tables Vol C Tables 4.2.6.8 and 6.1.1.4'
F F 0.0171 0.0103 'International Tables Vol C Tables 4.2.6.8 and 6.1.1.4'
Cl Cl 0.1484 0.1585 'International Tables Vol C Tables 4.2.6.8 and 6.1.1.4'
Cu Cu 0.3201 1.2651 'International Tables Vol C Tables 4.2.6.8 and 6.1.1.4'

loop_
_geom_angle_atom_site_label_1
_geom_angle_atom_site_label_2
_geom_angle_atom_site_label_3
_geom_angle
_geom_angle_publ_flag
N3 Cu1 N4 104.3(4) y
N3 Cu1 N1 116.7(3) y
N4 Cu1 N1 112.1(3) y
N3 Cu1 N2 116.8(3) y
N4 Cu1 N2 112.2(3) y
N1 Cu1 N2 94.9(3) y
C10 N1 C11 116.9(8) ?
C10 N1 Cu1 129.5(7) ?
C11 N1 Cu1 112.8(6) ?
C25 N2 C23 116.1(9) ?
C25 N2 Cu1 131.0(7) ?
C23 N2 Cu1 112.6(6) ?
C35 N3 Cu1 168.8(10) ?
C37 N4 Cu1 167.5(10) ?
C2 C1 C6 118.1(10) ?
C2 C1 C7 121.7(10) ?
C6 C1 C7 120.1(10) ?
C1 C2 C3 123.5(11) ?
C2 C3 C4 117.7(11) ?
C2 C3 C8 122.5(12) ?
C4 C3 C8 119.8(11) ?
C5 C4 C3 120.8(11) ?
C4 C5 C6 120.0(10) ?
C4 C5 C9 118.9(10) ?
C6 C5 C9 121.0(11) ?
C5 C6 C1 119.8(10) ?
C5 C6 C10 121.9(10) ?
C1 C6 C10 118.2(10) ?
N1 C10 C6 123.5(9) ?
C12 C11 C16 120.6(11) ?
C12 C11 N1 121.0(12) ?
C16 C11 N1 118.3(10) ?
C13 C12 C11 120.9(11) ?
C12 C13 C14 118.6(10) ?
C13 C14 C15 122.5(11) ?
C14 C15 C16 118.6(11) ?
C14 C15 C17 119.3(11) ?
C16 C15 C17 122.1(10) ?
C11 C16 C15 118.7(10) ?
C11 C16 C18 119.8(10) ?
C15 C16 C18 121.5(10) ?
C19 C18 C23 119.7(9) ?
C19 C18 C16 120.5(9) ?
C23 C18 C16 119.8(9) ?
C20 C19 C18 119.3(10) ?
C20 C19 C24 118.8(9) ?
C18 C19 C24 121.8(9) ?
C19 C20 C21 120.5(9) ?
C22 C21 C20 119.7(9) ?
C23 C22 C21 120.2(10) ?
C22 C23 C18 120.5(9) ?
C22 C23 N2 120.0(10) ?
C18 C23 N2 119.3(9) ?
N2 C25 C26 125.8(10) ?
C27 C26 C31 121.4(9) ?
C27 C26 C25 118.6(10) ?
C31 C26 C25 119.9(10) ?
C28 C27 C26 118.8(10) ?
C28 C27 C32 120.8(10) ?
C26 C27 C32 120.3(9) ?
C27 C28 C29 121.3(11) ?
C30 C29 C28 119.1(10) ?
C30 C29 C33 121.7(11) ?
C28 C29 C33 119.2(12) ?
C29 C30 C31 123.2(11) ?
C30 C31 C26 116.1(11) ?
C30 C31 C34 121.2(11) ?
C26 C31 C34 122.7(9) ?
N3 C35 C36 178.3(12) ?
N4 C37 C38 176.1(13) ?
Cl1 C001 Cl2 109.2(6) ?
F4 B1 F1 110.5(14) ?
F4 B1 F2 112.3(18) ?
F1 B1 F2 108.8(15) ?
F4 B1 F3 113.2(15) ?
F1 B1 F3 106.5(17) ?
F2 B1 F3 105.2(13) ?

loop_
_geom_bond_atom_site_label_1
_geom_bond_atom_site_label_2
_geom_bond_distance
_geom_bond_publ_flag
Cu1 N3 1.958(9) y
Cu1 N4 2.000(9) y
Cu1 N1 2.061(7) y
Cu1 N2 2.068(8) y
N1 C10 1.247(10) ?
N1 C11 1.460(12) ?
N2 C25 1.268(11) ?
N2 C23 1.426(11) ?
N3 C35 1.133(11) ?
N4 C37 1.117(12) ?
C1 C2 1.376(13) ?
C1 C6 1.415(12) ?
C1 C7 1.499(12) ?
C2 C3 1.388(13) ?
C3 C4 1.404(13) ?
C3 C8 1.521(13) ?
C4 C5 1.389(13) ?
C5 C6 1.404(12) ?
C5 C9 1.536(12) ?
C6 C10 1.476(12) ?
C11 C12 1.384(12) ?
C11 C16 1.398(13) ?
C12 C13 1.376(13) ?
C13 C14 1.380(12) ?
C14 C15 1.383(12) ?
C15 C16 1.415(13) ?
C15 C17 1.496(12) ?
C16 C18 1.490(12) ?
C18 C19 1.391(11) ?
C18 C23 1.399(11) ?
C19 C20 1.385(11) ?
C19 C24 1.535(12) ?
C20 C21 1.401(12) ?
C21 C22 1.378(11) ?
C22 C23 1.374(11) ?
C25 C26 1.488(12) ?
C26 C27 1.394(12) ?
C26 C31 1.441(13) ?
C27 C28 1.390(12) ?
C27 C32 1.535(12) ?
C28 C29 1.390(13) ?
C29 C30 1.375(13) ?
C29 C33 1.529(12) ?
C30 C31 1.395(12) ?
C31 C34 1.517(13) ?
C35 C36 1.493(13) ?
C37 C38 1.463(14) ?
C001 Cl1 1.742(10) ?
C001 Cl2 1.764(9) ?
B1 F4 1.317(17) ?
B1 F1 1.328(17) ?
B1 F2 1.328(17) ?
B1 F3 1.39(2) ?

loop_
_geom_torsion_atom_site_label_1
_geom_torsion_atom_site_label_2
_geom_torsion_atom_site_label_3
_geom_torsion_atom_site_label_4
_geom_torsion
_geom_torsion_publ_flag
N3 Cu1 N1 C10 114.1(9) y
N4 Cu1 N1 C10 -6.1(10) y
N2 Cu1 N1 C10 -122.5(9) y
N3 Cu1 N1 C11 -77.2(7) y
N4 Cu1 N1 C11 162.5(7) y
N2 Cu1 N1 C11 46.2(7) y
N3 Cu1 N2 C25 -4.5(10) y
N4 Cu1 N2 C25 115.9(9) y
N1 Cu1 N2 C25 -127.8(9) y
N3 Cu1 N2 C23 168.4(6) y
N4 Cu1 N2 C23 -71.3(7) y
N1 Cu1 N2 C23 45.0(7) y
N4 Cu1 N3 C35 0(5) y
N1 Cu1 N3 C35 -125(5) y
N2 Cu1 N3 C35 124(5) y
N3 Cu1 N4 C37 -37(4) y
N1 Cu1 N4 C37 90(4) y
N2 Cu1 N4 C37 -165(4) y
C6 C1 C2 C3 -1.5(15) ?
C7 C1 C2 C3 -177.3(9) ?
C1 C2 C3 C4 2.5(15) ?
C1 C2 C3 C8 -178.0(9) ?
C2 C3 C4 C5 -3.1(14) ?
C8 C3 C4 C5 177.5(9) ?
C3 C4 C5 C6 2.7(14) ?
C3 C4 C5 C9 179.5(8) ?
C4 C5 C6 C1 -1.6(13) ?
C9 C5 C6 C1 -178.3(8) ?
C4 C5 C6 C10 -178.2(9) ?
C9 C5 C6 C10 5.0(13) ?
C2 C1 C6 C5 0.9(13) ?
C7 C1 C6 C5 176.8(8) ?
C2 C1 C6 C10 177.7(9) ?
C7 C1 C6 C10 -6.4(13) ?
C11 N1 C10 C6 178.1(9) ?
Cu1 N1 C10 C6 -13.6(15) ?
C5 C6 C10 N1 -66.3(13) ?
C1 C6 C10 N1 117.0(11) ?
C10 N1 C11 C12 -87.1(11) ?
Cu1 N1 C11 C12 102.6(8) ?
C10 N1 C11 C16 96.3(11) ?
Cu1 N1 C11 C16 -73.9(9) ?
C16 C11 C12 C13 0.0(14) ?
N1 C11 C12 C13 -176.4(8) ?
C11 C12 C13 C14 1.9(14) ?
C12 C13 C14 C15 -1.9(15) ?
C13 C14 C15 C16 -0.2(14) ?
C13 C14 C15 C17 178.9(9) ?
C12 C11 C16 C15 -2.0(14) ?
N1 C11 C16 C15 174.5(8) ?
C12 C11 C16 C18 177.1(8) ?
N1 C11 C16 C18 -6.4(13) ?
C14 C15 C16 C11 2.1(13) ?
C17 C15 C16 C11 -177.0(8) ?
C14 C15 C16 C18 -177.0(8) ?
C17 C15 C16 C18 3.9(14) ?
C11 C16 C18 C19 -108.0(11) ?
C15 C16 C18 C19 71.1(13) ?
C11 C16 C18 C23 73.3(12) ?
C15 C16 C18 C23 -107.6(11) ?
C23 C18 C19 C20 -0.2(15) ?
C16 C18 C19 C20 -178.9(10) ?
C23 C18 C19 C24 -176.9(9) ?
C16 C18 C19 C24 4.4(15) ?
C18 C19 C20 C21 -0.6(16) ?
C24 C19 C20 C21 176.2(9) ?
C19 C20 C21 C22 0.3(16) ?
C20 C21 C22 C23 0.8(15) ?
C21 C22 C23 C18 -1.6(15) ?
C21 C22 C23 N2 -176.2(9) ?
C19 C18 C23 C22 1.3(15) ?
C16 C18 C23 C22 180.0(9) ?
C19 C18 C23 N2 175.9(8) ?
C16 C18 C23 N2 -5.4(14) ?
C25 N2 C23 C22 -85.7(12) ?
Cu1 N2 C23 C22 100.3(9) ?
C25 N2 C23 C18 99.6(11) ?
Cu1 N2 C23 C18 -74.3(10) ?
C23 N2 C25 C26 174.0(9) ?
Cu1 N2 C25 C26 -13.4(16) ?
N2 C25 C26 C27 126.2(11) ?
N2 C25 C26 C31 -58.1(14) ?
C31 C26 C27 C28 0.8(14) ?
C25 C26 C27 C28 176.4(9) ?
C31 C26 C27 C32 178.7(9) ?
C25 C26 C27 C32 -5.7(13) ?
C26 C27 C28 C29 -1.1(14) ?
C32 C27 C28 C29 -178.9(9) ?
C27 C28 C29 C30 1.4(15) ?
C27 C28 C29 C33 -180.0(9) ?
C28 C29 C30 C31 -1.6(16) ?
C33 C29 C30 C31 179.8(9) ?
C29 C30 C31 C26 1.3(15) ?
C29 C30 C31 C34 -175.6(10) ?
C27 C26 C31 C30 -0.9(14) ?
C25 C26 C31 C30 -176.5(9) ?
C27 C26 C31 C34 175.9(9) ?
C25 C26 C31 C34 0.4(14) ?
Cu1 N3 C35 C36 -136(36) ?
Cu1 N4 C37 C38 30(20) ?
